data_1549359
loop_
_publ_author_name
'Ivlev, Sergei I.'
'Kraus, Florian'

_publ_section_title
;
 Redetermination of the crystal structure of K[BrF4] from single-crystal
 X-ray diffraction data
;
_journal_coeditor_code WM4077
_journal_issue 5
_journal_name_full IUCrData
_journal_paper_doi 10.1107/S2414314618006466
_journal_volume 3
_journal_year 2018
_chemical_formula_iupac 'K +, Br F4 -'
_chemical_formula_moiety 'K +, Br F4 -'
_chemical_formula_sum 'Br F4 K'
_chemical_formula_weight 195.01
_chemical_melting_point 533
_chemical_name_common 'Potassium Tetrafluorobromate'
_chemical_name_systematic 'Potassium tetrafluoridobromate(III)'
_space_group_crystal_system tetragonal
_space_group_IT_number 140
_space_group_name_Hall '-I 4 2c'
_space_group_name_H-M_alt 'I 4/m c m'
_symmetry_space_group_name_Hall '-I 4 2c'
_symmetry_space_group_name_H-M 'I 4/m c m'
_atom_sites_solution_primary direct
_audit_creation_method SHELXL-2016/6
_cell_angle_alpha 90
_cell_angle_beta 90
_cell_angle_gamma 90
_cell_formula_units_Z 4
_cell_length_a 6.0999(6)
_cell_length_b 6.0999(6)
_cell_length_c 11.0509(14)
_cell_measurement_reflns_used 3833
_cell_measurement_temperature 100(2)
_cell_measurement_theta_max 32.13
_cell_measurement_theta_min 3.69
_cell_volume 411.19(8)
_computing_cell_refinement
;
Recipe in X-AREA (Stoe & Cie, 2015)
;
_computing_data_collection
;
WinXpose in X-AREA (Stoe & Cie, 2016)
;
_computing_data_reduction
;
Integrate in X-AREA (Stoe & Cie, 2018)
;
_computing_molecular_graphics
;
DIAMOND (Brandenburg, 2018)
;
_computing_publication_material
;
publCIF (Westrip, 2010)
;
_computing_structure_refinement
;
SHELXL2016 (Sheldrick, 2015b)
;
_computing_structure_solution
;
SHELXT2014 (Sheldrick, 2015a)
;
_diffrn_ambient_temperature 100
_diffrn_detector_area_resol_mean 6.67
_diffrn_measured_fraction_theta_full 1.000
_diffrn_measured_fraction_theta_max 1.000
_diffrn_measurement_device '2-circle diffractometer'
_diffrn_measurement_device_type 'STOE IPDS 2T'
_diffrn_measurement_method 'rotation method, \w scans'
_diffrn_radiation_monochromator 'plane graphite'
_diffrn_radiation_type 'Mo K\a'
_diffrn_radiation_wavelength 0.71073
_diffrn_reflns_av_R_equivalents 0.0499
_diffrn_reflns_limit_h_max 9
_diffrn_reflns_limit_h_min -9
_diffrn_reflns_limit_k_max 9
_diffrn_reflns_limit_k_min -8
_diffrn_reflns_limit_l_max 16
_diffrn_reflns_limit_l_min -16
_diffrn_reflns_number 2822
_diffrn_reflns_theta_full 25.242
_diffrn_reflns_theta_max 31.840
_diffrn_reflns_theta_min 3.687
_exptl_absorpt_coefficient_mu 10.950
_exptl_absorpt_correction_T_max 0.2721
_exptl_absorpt_correction_T_min 0.1566
_exptl_absorpt_correction_type numerical
_exptl_absorpt_process_details
;
(X-RED32 and X-SHAPE; Stoe & Cie, 2017)
;
_exptl_crystal_colour colorless
_exptl_crystal_density_diffrn 3.150
_exptl_crystal_description block
_exptl_crystal_F_000 360
_exptl_crystal_size_max 0.231
_exptl_crystal_size_mid 0.146
_exptl_crystal_size_min 0.127
_refine_diff_density_max 0.598
_refine_diff_density_min -0.733
_refine_ls_extinction_coef 0.0087(11)
_refine_ls_extinction_expression Fc^*^=kFc[1+0.001xFc^2^\l^3^/sin(2\q)]^-1/4^
_refine_ls_extinction_method
;
SHELXL2016 (Sheldrick, 2015b)
;
_refine_ls_goodness_of_fit_ref 1.244
_refine_ls_matrix_type full
_refine_ls_number_parameters 13
_refine_ls_number_reflns 214
_refine_ls_number_restraints 0
_refine_ls_restrained_S_all 1.244
_refine_ls_R_factor_all 0.0171
_refine_ls_R_factor_gt 0.0153
_refine_ls_shift/su_max 0.000
_refine_ls_shift/su_mean 0.000
_refine_ls_structure_factor_coef Fsqd
_refine_ls_weighting_details 'w=1/[\s^2^(Fo^2^)+(0.0152P)^2^+0.2331P] where P=(Fo^2^+2Fc^2^)/3'
_refine_ls_weighting_scheme calc
_refine_ls_wR_factor_gt 0.0314
_refine_ls_wR_factor_ref 0.0322
_reflns_number_gt 198
_reflns_number_total 214
_reflns_threshold_expression 'I > 2\s(I)'
_cod_data_source_file wm4077sup1.cif
_cod_data_source_block I
_cod_original_cell_volume 411.19(10)
_cod_database_code 1549359
_shelx_space_group_comment
;
The symmetry employed for this shelxl refinement is uniquely defined
by the following loop, which should always be used as a source of
symmetry information in preference to the above space-group names.
They are only intended as comments.
;
_shelx_estimated_absorpt_t_min 0.186
_shelx_estimated_absorpt_t_max 0.337

loop_
_space_group_symop_operation_xyz
'x, y, z'
'-x, -y, z'
'-y, x, z'
'y, -x, z'
'-x, y, -z+1/2'
'x, -y, -z+1/2'
'y, x, -z+1/2'
'-y, -x, -z+1/2'
'x+1/2, y+1/2, z+1/2'
'-x+1/2, -y+1/2, z+1/2'
'-y+1/2, x+1/2, z+1/2'
'y+1/2, -x+1/2, z+1/2'
'-x+1/2, y+1/2, -z+1'
'x+1/2, -y+1/2, -z+1'
'y+1/2, x+1/2, -z+1'
'-y+1/2, -x+1/2, -z+1'
'-x, -y, -z'
'x, y, -z'
'y, -x, -z'
'-y, x, -z'
'x, -y, z-1/2'
'-x, y, z-1/2'
'-y, -x, z-1/2'
'y, x, z-1/2'
'-x+1/2, -y+1/2, -z+1/2'
'x+1/2, y+1/2, -z+1/2'
'y+1/2, -x+1/2, -z+1/2'
'-y+1/2, x+1/2, -z+1/2'
'x+1/2, -y+1/2, z'
'-x+1/2, y+1/2, z'
'-y+1/2, -x+1/2, z'
'y+1/2, x+1/2, z'

loop_
_atom_site_type_symbol
_atom_site_label
_atom_site_fract_x
_atom_site_fract_y
_atom_site_fract_z
_atom_site_U_iso_or_equiv
_atom_site_adp_type
_atom_site_calc_flag
_atom_site_occupancy
Br Br1 0.500000 0.000000 0.500000 0.00790(12) Uani d 1
K K1 0.500000 0.500000 0.250000 0.01054(16) Uani d 1
F F1 0.65508(11) 0.15508(11) 0.37889(7) 0.0138(2) Uani d 1

loop_
_atom_site_aniso_label
_atom_site_aniso_U_11
_atom_site_aniso_U_22
_atom_site_aniso_U_33
_atom_site_aniso_U_12
_atom_site_aniso_U_13
_atom_site_aniso_U_23
Br1 0.00811(14) 0.00811(14) 0.00749(15) 0.00046(10) 0.000 0.000
K1 0.0108(2) 0.0108(2) 0.0101(3) 0.000 0.000 0.000
F1 0.0146(3) 0.0146(3) 0.0122(4) -0.0008(4) 0.0030(2) 0.0030(2)

loop_
_atom_type_symbol
_atom_type_description
_atom_type_scat_dispersion_real
_atom_type_scat_dispersion_imag
_atom_type_scat_source
F F 0.0171 0.0103 'International Tables Vol C Tables 4.2.6.8 and 6.1.1.4'
K K 0.2009 0.2494 'International Tables Vol C Tables 4.2.6.8 and 6.1.1.4'
Br Br -0.2901 2.4595 'International Tables Vol C Tables 4.2.6.8 and 6.1.1.4'

loop_
_geom_angle_atom_site_label_1
_geom_angle_atom_site_label_2
_geom_angle_atom_site_label_3
_geom_angle_site_symmetry_1
_geom_angle_site_symmetry_3
_geom_angle
F1 Br1 F1 . 18_556 90.02(5)
F1 Br1 F1 . 2_655 89.98(5)
F1 Br1 F1 18_556 2_655 180.0
F1 Br1 F1 . 17_656 180.0
F1 Br1 F1 18_556 17_656 89.98(5)
F1 Br1 F1 2_655 17_656 90.02(5)
F1 K1 F1 28_545 3_655 144.84(4)
F1 K1 F1 28_545 2_665 139.16(4)
F1 K1 F1 3_655 2_665 73.977(14)
F1 K1 F1 28_545 26_455 73.977(14)
F1 K1 F1 3_655 26_455 139.16(3)
F1 K1 F1 2_665 26_455 74.60(3)
F1 K1 F1 28_545 4_565 74.60(3)
F1 K1 F1 3_655 4_565 116.61(3)
F1 K1 F1 2_665 4_565 73.977(15)
F1 K1 F1 26_455 4_565 78.20(4)
F1 K1 F1 28_545 27_565 116.61(3)
F1 K1 F1 3_655 27_565 74.60(3)
F1 K1 F1 2_665 27_565 78.20(4)
F1 K1 F1 26_455 27_565 73.977(15)
F1 K1 F1 4_565 27_565 144.84(4)
F1 K1 F1 28_545 25_655 73.977(14)
F1 K1 F1 3_655 25_655 78.20(4)
F1 K1 F1 2_665 25_655 144.84(4)
F1 K1 F1 26_455 25_655 116.61(3)
F1 K1 F1 4_565 25_655 139.16(3)
F1 K1 F1 27_565 25_655 73.977(15)
F1 K1 F1 28_545 . 78.20(4)
F1 K1 F1 3_655 . 73.978(14)
F1 K1 F1 2_665 . 116.61(3)
F1 K1 F1 26_455 . 144.84(4)
F1 K1 F1 4_565 . 73.977(14)
F1 K1 F1 27_565 . 139.16(4)
F1 K1 F1 25_655 . 74.60(3)
F1 K1 K1 28_545 25_665 142.700(14)
F1 K1 K1 3_655 25_665 37.300(14)
F1 K1 K1 2_665 25_665 72.421(19)
F1 K1 K1 26_455 25_665 107.579(19)
F1 K1 K1 4_565 25_665 142.700(14)
F1 K1 K1 27_565 25_665 37.300(14)
F1 K1 K1 25_655 25_665 72.421(19)
F1 K1 K1 . 25_665 107.579(19)
F1 K1 K1 28_545 25 37.300(14)
F1 K1 K1 3_655 25 142.700(14)
F1 K1 K1 2_665 25 107.579(19)
F1 K1 K1 26_455 25 72.421(19)
F1 K1 K1 4_565 25 37.300(14)
F1 K1 K1 27_565 25 142.700(14)
F1 K1 K1 25_655 25 107.579(19)
F1 K1 K1 . 25 72.421(19)
K1 K1 K1 25_665 25 180.0
F1 K1 K1 28_545 25_565 107.579(19)
F1 K1 K1 3_655 25_565 107.579(19)
F1 K1 K1 2_665 25_565 37.300(14)
F1 K1 K1 26_455 25_565 37.300(14)
F1 K1 K1 4_565 25_565 72.421(19)
F1 K1 K1 27_565 25_565 72.421(19)
F1 K1 K1 25_655 25_565 142.700(14)
F1 K1 K1 . 25_565 142.699(15)
K1 K1 K1 25_665 25_565 90.0
K1 K1 K1 25 25_565 90.0
F1 K1 K1 28_545 25_655 72.421(19)
F1 K1 K1 3_655 25_655 72.421(19)
F1 K1 K1 2_665 25_655 142.700(14)
F1 K1 K1 26_455 25_655 142.700(14)
F1 K1 K1 4_565 25_655 107.579(19)
F1 K1 K1 27_565 25_655 107.579(19)
F1 K1 K1 25_655 25_655 37.300(14)
F1 K1 K1 . 25_655 37.301(14)
K1 K1 K1 25_665 25_655 90.0
K1 K1 K1 25 25_655 90.0
K1 K1 K1 25_565 25_655 180.0
Br1 F1 K1 . 25_655 125.809(18)
Br1 F1 K1 . . 125.809(18)
K1 F1 K1 25_655 . 105.40(3)

loop_
_geom_bond_atom_site_label_1
_geom_bond_atom_site_label_2
_geom_bond_site_symmetry_2
_geom_bond_distance
Br1 F1 . 1.8923(9)
Br1 F1 18_556 1.8924(9)
Br1 F1 2_655 1.8924(9)
Br1 F1 17_656 1.8924(9)
K1 F1 28_545 2.7112(6)
K1 F1 3_655 2.7112(6)
K1 F1 2_665 2.7112(6)
K1 F1 26_455 2.7112(6)
K1 F1 4_565 2.7112(6)
K1 F1 27_565 2.7112(6)
K1 F1 25_655 2.7112(6)
K1 F1 . 2.7112(6)
K1 K1 25_665 4.3133(6)
K1 K1 25 4.3133(6)
K1 K1 25_565 4.3133(6)
K1 K1 25_655 4.3133(6)

_cod_database_fobs_code 1549359
